data_7102714
loop_
_publ_author_name
'Wu, Xiuni'
'Bilc, Daniel'
'Mahanti, Subhendra D'
'Kanatzidis, Mercouri G'

_publ_section_title
;
 V2Al5Ge5: first ternary intermetallic in the V-Al-Ge system accessible
 in liquid aluminium.
;
_journal_issue 13
_journal_name_full 'Chemical communications (Cambridge, England)'
_journal_page_first 1506
_journal_page_last 1507
_journal_paper_doi 10.1039/b404035j
_journal_year 2004
_chemical_formula_sum 'Al5 Ge5 V2'
_chemical_formula_weight 599.73
_chemical_name_systematic
;
?
;
_space_group_IT_number 63
_symmetry_cell_setting orthorhombic
_symmetry_space_group_name_Hall '-C 2c 2'
_symmetry_space_group_name_H-M 'C m c m'
_atom_sites_solution_hydrogens geom
_atom_sites_solution_primary direct
_atom_sites_solution_secondary difmap
_audit_creation_method SHELXL-97
_cell_angle_alpha 90.00
_cell_angle_beta 90.00
_cell_angle_gamma 90.00
_cell_formula_units_Z 4
_cell_length_a 5.4072(10)
_cell_length_b 12.978(2)
_cell_length_c 11.362(2)
_cell_measurement_temperature 293(2)
_cell_volume 797.4(3)
_computing_structure_refinement 'SHELXL-97 (Sheldrick, 1997)'
_computing_structure_solution 'SHELXS-97 (Sheldrick, 1990)'
_diffrn_ambient_temperature 293(2)
_diffrn_measured_fraction_theta_full 0.939
_diffrn_measured_fraction_theta_max 0.939
_diffrn_measurement_device_type 'CCD area detector'
_diffrn_measurement_method 'phi and omega scans'
_diffrn_radiation_monochromator graphite
_diffrn_radiation_source 'fine-focus sealed tube'
_diffrn_radiation_type MoK\a
_diffrn_radiation_wavelength 0.71073
_diffrn_reflns_av_R_equivalents 0.0965
_diffrn_reflns_av_sigmaI/netI 0.0719
_diffrn_reflns_limit_h_max 9
_diffrn_reflns_limit_h_min -9
_diffrn_reflns_limit_k_max 22
_diffrn_reflns_limit_k_min -22
_diffrn_reflns_limit_l_max 19
_diffrn_reflns_limit_l_min -19
_diffrn_reflns_number 6346
_diffrn_reflns_theta_full 37.92
_diffrn_reflns_theta_max 37.92
_diffrn_reflns_theta_min 11.48
_exptl_absorpt_coefficient_mu 21.293
_exptl_absorpt_correction_type empirical
_exptl_crystal_colour 'metallic luster'
_exptl_crystal_density_diffrn 4.996
_exptl_crystal_density_method 'not measured'
_exptl_crystal_description 'needle crystal'
_exptl_crystal_F_000 1084
_exptl_crystal_size_max '0.22 mm'
_exptl_crystal_size_mid '0.17 mm'
_exptl_crystal_size_min '0.15 mm'
_refine_diff_density_max 2.207
_refine_diff_density_min -1.843
_refine_diff_density_rms 0.473
_refine_ls_extinction_coef 0.0099(7)
_refine_ls_extinction_expression Fc^*^==kFc[1+0.001xFc^2^\l^3^/sin(2\q)]^-1/4^
_refine_ls_extinction_method SHELXL
_refine_ls_goodness_of_fit_ref 1.064
_refine_ls_hydrogen_treatment mixed
_refine_ls_matrix_type full
_refine_ls_number_parameters 40
_refine_ls_number_reflns 1133
_refine_ls_number_restraints 0
_refine_ls_restrained_S_all 1.064
_refine_ls_R_factor_all 0.0828
_refine_ls_R_factor_gt 0.0486
_refine_ls_shift/su_max 0.001
_refine_ls_shift/su_mean 0.000
_refine_ls_structure_factor_coef Fsqd
_refine_ls_weighting_details 'calc w==1/[\s^2^(Fo^2^)+(0.0414P)^2^+0.0000P] where P==(Fo^2^+2Fc^2^)/3'
_refine_ls_weighting_scheme calc
_refine_ls_wR_factor_gt 0.0895
_refine_ls_wR_factor_ref 0.0996
_reflns_number_gt 794
_reflns_number_total 1133
_reflns_threshold_expression >2sigma(I)
_cod_data_source_file b404035j.txt
_cod_data_source_block 1xw142a3
_cod_depositor_comments
;
The following automatic conversions were performed:
'_symmetry_cell_setting' value 'Orthorhombic' changed to 'orthorhombic'
according to '/home/saulius/struct/CIF-dictionaries/cif_core.dic'
dictionary named 'cif_core.dic' version 2.4.1 from 2010-06-29.

Automatic conversion script
Id: cif_fix_enum 1527 2010-12-29 10:47:43Z saulius 
;
_cod_original_sg_symbol_H-M Cmcm
_cod_database_code 7102714

loop_
_symmetry_equiv_pos_as_xyz
'x, y, z'
'-x, -y, z+1/2'
'-x, y, -z+1/2'
'x, -y, -z'
'x+1/2, y+1/2, z'
'-x+1/2, -y+1/2, z+1/2'
'-x+1/2, y+1/2, -z+1/2'
'x+1/2, -y+1/2, -z'
'-x, -y, -z'
'x, y, -z-1/2'
'x, -y, z-1/2'
'-x, y, z'
'-x+1/2, -y+1/2, -z'
'x+1/2, y+1/2, -z-1/2'
'x+1/2, -y+1/2, z-1/2'
'-x+1/2, y+1/2, z'

loop_
_atom_site_label
_atom_site_type_symbol
_atom_site_fract_x
_atom_site_fract_y
_atom_site_fract_z
_atom_site_U_iso_or_equiv
_atom_site_adp_type
_atom_site_occupancy
_atom_site_symmetry_multiplicity
_atom_site_calc_flag
_atom_site_refinement_flags
V1 V 0.25259(18) 0.39027(8) 0.7500 0.00330(19) Uani 1 2 d S
Ge1 Ge 0.0000 0.22080(7) 0.7500 0.0060(2) Uani 1 4 d S
Ge2 Ge 0.5000 0.34303(6) 0.55660(6) 0.00600(17) Uani 1 2 d S
Ge3 Ge 0.0000 0.53221(6) 0.63210(6) 0.00789(17) Uani 1 2 d S
Al1 Al -0.5000 0.2095(2) 0.7500 0.0108(6) Uani 1 4 d S
Al2 Al 0.0000 0.33312(17) 0.54510(19) 0.0090(4) Uani 1 2 d S
Al3 Al 0.0000 0.04252(17) 0.62733(19) 0.0086(4) Uani 1 2 d S

loop_
_atom_site_aniso_label
_atom_site_aniso_U_11
_atom_site_aniso_U_22
_atom_site_aniso_U_33
_atom_site_aniso_U_23
_atom_site_aniso_U_13
_atom_site_aniso_U_12
V1 0.0036(4) 0.0036(4) 0.0027(4) 0.000 0.000 0.0004(3)
Ge1 0.0059(4) 0.0042(4) 0.0079(4) 0.000 0.000 0.000
Ge2 0.0064(3) 0.0079(3) 0.0037(3) -0.0009(2) 0.000 0.000
Ge3 0.0066(3) 0.0081(3) 0.0090(3) 0.0031(2) 0.000 0.000
Al1 0.0078(13) 0.0070(12) 0.0177(14) 0.000 0.000 0.000
Al2 0.0107(9) 0.0101(9) 0.0061(8) -0.0030(7) 0.000 0.000
Al3 0.0094(9) 0.0083(9) 0.0082(8) 0.0032(7) 0.000 0.000

loop_
_atom_type_symbol
_atom_type_description
_atom_type_scat_dispersion_real
_atom_type_scat_dispersion_imag
_atom_type_scat_source
Al Al 0.0645 0.0514 'International Tables Vol C Tables 4.2.6.8 and 6.1.1.4'
V V 0.3005 0.5294 'International Tables Vol C Tables 4.2.6.8 and 6.1.1.4'
Ge Ge 0.1547 1.8001 'International Tables Vol C Tables 4.2.6.8 and 6.1.1.4'

loop_
_geom_angle_atom_site_label_1
_geom_angle_atom_site_label_2
_geom_angle_atom_site_label_3
_geom_angle
_geom_angle_site_symmetry_1
_geom_angle_site_symmetry_3
Ge1 V1 Ge2 94.01(3) . 10_557
Ge1 V1 Ge2 94.01(3) . .
Ge2 V1 Ge2 112.38(4) 10_557 .
Ge1 V1 Ge3 108.54(4) . .
Ge2 V1 Ge3 147.14(4) 10_557 .
Ge2 V1 Ge3 90.11(2) . .
Ge1 V1 Ge3 108.54(4) . 10_557
Ge2 V1 Ge3 90.11(2) 10_557 10_557
Ge2 V1 Ge3 147.14(4) . 10_557
Ge3 V1 Ge3 60.58(4) . 10_557
Ge1 V1 V1 121.84(3) . 3_656
Ge2 V1 V1 59.61(2) 10_557 3_656
Ge2 V1 V1 59.61(2) . 3_656
Ge3 V1 V1 120.95(2) . 3_656
Ge3 V1 V1 120.95(2) 10_557 3_656
Ge1 V1 Al1 61.53(4) . 1_655
Ge2 V1 Al1 63.13(3) 10_557 1_655
Ge2 V1 Al1 63.13(3) . 1_655
Ge3 V1 Al1 149.01(2) . 1_655
Ge3 V1 Al1 149.01(2) 10_557 1_655
V1 V1 Al1 60.31(4) 3_656 1_655
Ge1 V1 V1 58.16(3) . 3_556
Ge2 V1 V1 120.39(2) 10_557 3_556
Ge2 V1 V1 120.39(2) . 3_556
Ge3 V1 V1 59.05(2) . 3_556
Ge3 V1 V1 59.05(2) 10_557 3_556
V1 V1 V1 180.0 3_656 3_556
Al1 V1 V1 119.69(4) 1_655 3_556
Ge1 V1 Al3 149.64(5) . 14_557
Ge2 V1 Al3 60.12(5) 10_557 14_557
Ge2 V1 Al3 109.88(5) . 14_557
Ge3 V1 Al3 90.42(5) . 14_557
Ge3 V1 Al3 59.91(3) 10_557 14_557
V1 V1 Al3 61.05(3) 3_656 14_557
Al1 V1 Al3 112.42(5) 1_655 14_557
V1 V1 Al3 118.95(3) 3_556 14_557
Ge1 V1 Al3 149.64(5) . 5
Ge2 V1 Al3 109.88(5) 10_557 5
Ge2 V1 Al3 60.12(5) . 5
Ge3 V1 Al3 59.91(3) . 5
Ge3 V1 Al3 90.42(5) 10_557 5
V1 V1 Al3 61.05(3) 3_656 5
Al1 V1 Al3 112.42(5) 1_655 5
V1 V1 Al3 118.95(3) 3_556 5
Al3 V1 Al3 60.58(9) 14_557 5
Ge1 V1 Al2 61.15(5) . .
Ge2 V1 Al2 151.21(6) 10_557 .
Ge2 V1 Al2 59.62(3) . .
Ge3 V1 Al2 60.88(5) . .
Ge3 V1 Al2 110.63(5) 10_557 .
V1 V1 Al2 119.20(3) 3_656 .
Al1 V1 Al2 90.66(5) 1_655 .
V1 V1 Al2 60.80(3) 3_556 .
Al3 V1 Al2 147.69(7) 14_557 .
Al3 V1 Al2 90.35(6) 5 .
Ge1 V1 Al2 61.15(5) . 10_557
Ge2 V1 Al2 59.62(3) 10_557 10_557
Ge2 V1 Al2 151.21(6) . 10_557
Ge3 V1 Al2 110.63(5) . 10_557
Ge3 V1 Al2 60.88(5) 10_557 10_557
V1 V1 Al2 119.20(3) 3_656 10_557
Al1 V1 Al2 90.66(5) 1_655 10_557
V1 V1 Al2 60.80(3) 3_556 10_557
Al3 V1 Al2 90.35(6) 14_557 10_557
Al3 V1 Al2 147.69(7) 5 10_557
Al2 V1 Al2 112.55(7) . 10_557
V1 Ge1 V1 63.68(5) . 3_556
V1 Ge1 Al3 136.69(3) . .
V1 Ge1 Al3 136.69(3) 3_556 .
V1 Ge1 Al3 136.69(3) . 10_557
V1 Ge1 Al3 136.69(3) 3_556 10_557
Al3 Ge1 Al3 62.13(9) . 10_557
V1 Ge1 Al1 124.95(8) . .
V1 Ge1 Al1 61.27(7) 3_556 .
Al3 Ge1 Al1 87.34(6) . .
Al3 Ge1 Al1 87.34(6) 10_557 .
V1 Ge1 Al1 61.27(7) . 1_655
V1 Ge1 Al1 124.95(8) 3_556 1_655
Al3 Ge1 Al1 87.34(6) . 1_655
Al3 Ge1 Al1 87.34(6) 10_557 1_655
Al1 Ge1 Al1 173.78(14) . 1_655
V1 Ge1 Al2 63.20(4) . 10_557
V1 Ge1 Al2 63.20(4) 3_556 10_557
Al3 Ge1 Al2 153.12(7) . 10_557
Al3 Ge1 Al2 90.99(7) 10_557 10_557
Al1 Ge1 Al2 91.65(4) . 10_557
Al1 Ge1 Al2 91.65(4) 1_655 10_557
V1 Ge1 Al2 63.20(4) . .
V1 Ge1 Al2 63.20(4) 3_556 .
Al3 Ge1 Al2 90.99(7) . .
Al3 Ge1 Al2 153.12(7) 10_557 .
Al1 Ge1 Al2 91.65(4) . .
Al1 Ge1 Al2 91.65(4) 1_655 .
Al2 Ge1 Al2 115.89(10) 10_557 .
Al2 Ge2 Al3 98.59(7) 13_556 13_556
Al2 Ge2 V1 125.57(5) 13_556 3_656
Al3 Ge2 V1 122.88(5) 13_556 3_656
Al2 Ge2 V1 125.57(5) 13_556 .
Al3 Ge2 V1 122.88(5) 13_556 .
V1 Ge2 V1 60.77(4) 3_656 .
Al2 Ge2 Al2 86.33(5) 13_556 .
Al3 Ge2 Al2 89.32(5) 13_556 .
V1 Ge2 Al2 123.76(5) 3_656 .
V1 Ge2 Al2 63.02(5) . .
Al2 Ge2 Al2 86.33(5) 13_556 1_655
Al3 Ge2 Al2 89.32(5) 13_556 1_655
V1 Ge2 Al2 63.02(5) 3_656 1_655
V1 Ge2 Al2 123.76(5) . 1_655
Al2 Ge2 Al2 172.24(10) . 1_655
Al2 Ge2 Al3 170.43(7) 13_556 5
Al3 Ge2 Al3 71.84(8) 13_556 5
V1 Ge2 Al3 62.11(4) 3_656 5
V1 Ge2 Al3 62.11(4) . 5
Al2 Ge2 Al3 93.42(5) . 5
Al2 Ge2 Al3 93.42(5) 1_655 5
Al2 Ge2 Al1 78.55(7) 13_556 1_655
Al3 Ge2 Al1 177.14(7) 13_556 1_655
V1 Ge2 Al1 59.41(5) 3_656 1_655
V1 Ge2 Al1 59.41(5) . 1_655
Al2 Ge2 Al1 90.49(5) . 1_655
Al2 Ge2 Al1 90.49(5) 1_655 1_655
Al3 Ge2 Al1 111.02(7) 5 1_655
V1 Ge3 V1 61.90(5) 3_556 .
V1 Ge3 Al1 110.22(4) 3_556 5
V1 Ge3 Al1 110.22(4) . 5
V1 Ge3 Al2 146.68(3) 3_556 9_566
V1 Ge3 Al2 146.68(3) . 9_566
Al1 Ge3 Al2 79.25(6) 5 9_566
V1 Ge3 Ge3 59.709(19) 3_556 10_557
V1 Ge3 Ge3 59.709(19) . 10_557
Al1 Ge3 Ge3 59.79(4) 5 10_557
Al2 Ge3 Ge3 139.04(5) 9_566 10_557
V1 Ge3 Al3 123.91(5) 3_556 5
V1 Ge3 Al3 62.02(5) . 5
Al1 Ge3 Al3 88.13(5) 5 5
Al2 Ge3 Al3 87.27(5) 9_566 5
Ge3 Ge3 Al3 91.15(5) 10_557 5
V1 Ge3 Al3 62.02(5) 3_556 5_455
V1 Ge3 Al3 123.91(5) . 5_455
Al1 Ge3 Al3 88.13(5) 5 5_455
Al2 Ge3 Al3 87.27(5) 9_566 5_455
Ge3 Ge3 Al3 91.15(5) 10_557 5_455
Al3 Ge3 Al3 173.88(9) 5 5_455
V1 Ge3 Al2 62.12(4) 3_556 .
V1 Ge3 Al2 62.12(4) . .
Al1 Ge3 Al2 170.73(6) 5 .
Al2 Ge3 Al2 110.03(6) 9_566 .
Ge3 Ge3 Al2 110.94(5) 10_557 .
Al3 Ge3 Al2 92.24(5) 5 .
Al3 Ge3 Al2 92.24(5) 5_455 .
Ge3 Al1 Ge3 60.42(8) 5_445 14_447
Ge3 Al1 V1 138.655(19) 5_445 3_556
Ge3 Al1 V1 138.655(19) 14_447 3_556
Ge3 Al1 V1 138.655(19) 5_445 1_455
Ge3 Al1 V1 138.655(19) 14_447 1_455
V1 Al1 V1 59.38(8) 3_556 1_455
Ge3 Al1 Ge1 92.69(6) 5_445 .
Ge3 Al1 Ge1 92.69(6) 14_447 .
V1 Al1 Ge1 57.20(4) 3_556 .
V1 Al1 Ge1 116.58(10) 1_455 .
Ge3 Al1 Ge1 92.69(6) 5_445 1_455
Ge3 Al1 Ge1 92.69(6) 14_447 1_455
V1 Al1 Ge1 116.58(10) 3_556 1_455
V1 Al1 Ge1 57.20(4) 1_455 1_455
Ge1 Al1 Ge1 173.78(14) . 1_455
Ge3 Al1 Ge2 158.47(9) 5_445 10_457
Ge3 Al1 Ge2 98.05(3) 14_447 10_457
V1 Al1 Ge2 57.45(5) 3_556 10_457
V1 Al1 Ge2 57.45(5) 1_455 10_457
Ge1 Al1 Ge2 88.08(5) . 10_457
Ge1 Al1 Ge2 88.08(5) 1_455 10_457
Ge3 Al1 Ge2 98.05(3) 5_445 1_455
Ge3 Al1 Ge2 158.47(9) 14_447 1_455
V1 Al1 Ge2 57.45(5) 3_556 1_455
V1 Al1 Ge2 57.45(5) 1_455 1_455
Ge1 Al1 Ge2 88.08(5) . 1_455
Ge1 Al1 Ge2 88.08(5) 1_455 1_455
Ge2 Al1 Ge2 103.47(10) 10_457 1_455
Ge2 Al2 Ge3 104.15(8) 13_556 9_566
Ge2 Al2 Ge2 93.67(5) 13_556 .
Ge3 Al2 Ge2 90.30(5) 9_566 .
Ge2 Al2 Ge2 93.67(5) 13_556 1_455
Ge3 Al2 Ge2 90.30(5) 9_566 1_455
Ge2 Al2 Ge2 172.24(10) . 1_455
Ge2 Al2 Ge1 84.76(7) 13_556 .
Ge3 Al2 Ge1 171.09(9) 9_566 .
Ge2 Al2 Ge1 89.10(5) . .
Ge2 Al2 Ge1 89.10(5) 1_455 .
Ge2 Al2 Ge3 174.12(10) 13_556 .
Ge3 Al2 Ge3 69.98(6) 9_566 .
Ge2 Al2 Ge3 86.47(5) . .
Ge2 Al2 Ge3 86.47(5) 1_455 .
Ge1 Al2 Ge3 101.12(7) . .
Ge2 Al2 V1 127.71(8) 13_556 .
Ge3 Al2 V1 117.02(7) 9_566 .
Ge2 Al2 V1 57.35(3) . .
Ge2 Al2 V1 115.73(7) 1_455 .
Ge1 Al2 V1 55.65(5) . .
Ge3 Al2 V1 57.00(5) . .
Ge2 Al2 V1 127.71(8) 13_556 3_556
Ge3 Al2 V1 117.02(7) 9_566 3_556
Ge2 Al2 V1 115.73(7) . 3_556
Ge2 Al2 V1 57.35(3) 1_455 3_556
Ge1 Al2 V1 55.65(5) . 3_556
Ge3 Al2 V1 57.00(5) . 3_556
V1 Al2 V1 58.41(6) . 3_556
Ge2 Al3 Ge1 85.66(7) 13_556 .
Ge2 Al3 Ge3 92.58(5) 13_556 5_445
Ge1 Al3 Ge3 91.84(5) . 5_445
Ge2 Al3 Ge3 92.58(5) 13_556 5_545
Ge1 Al3 Ge3 91.84(5) . 5_545
Ge3 Al3 Ge3 173.88(9) 5_445 5_545
Ge2 Al3 Ge2 108.16(8) 13_556 5_445
Ge1 Al3 Ge2 166.18(9) . 5_445
Ge3 Al3 Ge2 87.63(5) 5_445 5_445
Ge3 Al3 Ge2 87.63(5) 5_545 5_445
Ge2 Al3 V1 145.62(5) 13_556 5_445
Ge1 Al3 V1 110.62(7) . 5_445
Ge3 Al3 V1 58.07(3) 5_445 5_445
Ge3 Al3 V1 115.97(7) 5_545 5_445
Ge2 Al3 V1 57.77(5) 5_445 5_445
Ge2 Al3 V1 145.62(5) 13_556 7_546
Ge1 Al3 V1 110.62(7) . 7_546
Ge3 Al3 V1 115.97(7) 5_445 7_546
Ge3 Al3 V1 58.07(3) 5_545 7_546
Ge2 Al3 V1 57.77(5) 5_445 7_546
V1 Al3 V1 57.91(6) 5_445 7_546
Ge2 Al3 Al3 144.60(5) 13_556 10_557
Ge1 Al3 Al3 58.93(5) . 10_557
Ge3 Al3 Al3 88.85(5) 5_445 10_557
Ge3 Al3 Al3 88.85(5) 5_545 10_557
Ge2 Al3 Al3 107.24(5) 5_445 10_557
V1 Al3 Al3 59.71(4) 5_445 10_557
V1 Al3 Al3 59.71(4) 7_546 10_557

loop_
_geom_bond_atom_site_label_1
_geom_bond_atom_site_label_2
_geom_bond_distance
_geom_bond_site_symmetry_2
V1 Ge1 2.5890(13) .
V1 Ge2 2.6447(9) 10_557
V1 Ge2 2.6447(9) .
V1 Ge3 2.6558(11) .
V1 Ge3 2.6558(11) 10_557
V1 V1 2.676(2) 3_656
V1 Al1 2.701(3) 1_655
V1 V1 2.732(2) 3_556
V1 Al3 2.764(2) 14_557
V1 Al3 2.764(2) 5
V1 Al2 2.799(2) .
V1 Al2 2.799(2) 10_557
Ge1 V1 2.5890(13) 3_556
Ge1 Al3 2.701(2) .
Ge1 Al3 2.701(2) 10_557
Ge1 Al1 2.7076(5) .
Ge1 Al1 2.7076(5) 1_655
Ge1 Al2 2.747(2) 10_557
Ge1 Al2 2.747(2) .
Ge2 Al2 2.562(2) 13_556
Ge2 Al3 2.564(2) 13_556
Ge2 V1 2.6447(9) 3_656
Ge2 Al2 2.7098(5) .
Ge2 Al2 2.7098(5) 1_655
Ge2 Al3 2.711(2) 5
Ge2 Al1 2.799(2) 1_655
Ge3 V1 2.6558(11) 3_556
Ge3 Al1 2.662(3) 5
Ge3 Al2 2.666(2) 9_566
Ge3 Ge3 2.6791(15) 10_557
Ge3 Al3 2.7075(5) 5
Ge3 Al3 2.7075(5) 5_455
Ge3 Al2 2.766(2) .
Al1 Ge3 2.662(3) 5_445
Al1 Ge3 2.662(3) 14_447
Al1 V1 2.701(3) 3_556
Al1 V1 2.701(3) 1_455
Al1 Ge1 2.7076(5) 1_455
Al1 Ge2 2.799(2) 10_457
Al1 Ge2 2.799(2) 1_455
Al2 Ge2 2.562(2) 13_556
Al2 Ge3 2.666(2) 9_566
Al2 Ge2 2.7098(5) 1_455
Al2 V1 2.799(2) 3_556
Al3 Ge2 2.564(2) 13_556
Al3 Ge3 2.7075(5) 5_445
Al3 Ge3 2.7075(5) 5_545
Al3 Ge2 2.711(2) 5_445
Al3 V1 2.764(2) 5_445
Al3 V1 2.764(2) 7_546
Al3 Al3 2.788(4) 10_557
